data_4330852
loop_
_publ_author_name
'Anton Dimitrov'
'Detlef Heidemann'
'Khalaf I. Khallow'
'Erhard Kemnitz'

_publ_contact_author
;
      Prof. Dr. Erhard Kemnitz
      Institut f\"ur Chemie
      Humboldt-Universit\"at zu Berlin
      Brook-Taylor Str.2
      12489 Berlin, 
      Germany
;
_publ_contact_author_email erhard.kemnitz@chemie.hu-berlin.de
_publ_contact_author_fax '+49 30 20937277'
_publ_contact_author_phone '+49 30 20937555'
_publ_section_title
;
 Syntheses and Characterization of Salts with the [Al(D)4F2]+ Cation (D =
 Pyridine or Water)
;
_journal_name_full 'Inorganic Chemistry'
_journal_page_first 11612
_journal_page_last 11622
_journal_paper_doi 10.1021/ic301502u
_journal_volume 51
_journal_year 2012
_chemical_formula_moiety 'Al F2 H8 O4, 2(C5 H6 N), 3(Cl)'
_chemical_formula_sum 'C10 H20 Al Cl3 F2 N2 O4'
_chemical_formula_weight 403.61
_chemical_name_systematic
; 
 trans-Difluoro-tetrakis(aqua)-aluminium bis(pyridinium) trichloride 
;
_space_group_IT_number 11
_symmetry_cell_setting monoclinic
_symmetry_space_group_name_Hall '-P 2yb'
_symmetry_space_group_name_H-M 'P 1 21/m 1'
_atom_sites_solution_hydrogens geom
_atom_sites_solution_primary direct
_atom_sites_solution_secondary difmap
_audit_creation_method SHELXL-97
_cell_angle_alpha 90.00
_cell_angle_beta 103.089(6)
_cell_angle_gamma 90.00
_cell_formula_units_Z 2
_cell_length_a 5.0967(3)
_cell_length_b 19.7672(11)
_cell_length_c 9.0423(7)
_cell_measurement_reflns_used 2543
_cell_measurement_temperature 100(2)
_cell_measurement_theta_max 59.53
_cell_measurement_theta_min 2.29
_cell_volume 887.32(10)
_computing_cell_refinement 'X-AREA (Stoe & Cie, 2002)'
_computing_data_collection 'X-AREA (Stoe & Cie, 2002)'
_computing_data_reduction 'X-RED (Stoe & Cie, 2002)'
_computing_molecular_graphics 'PLATON, 1990'
_computing_publication_material 'PLATON, 1990'
_computing_structure_refinement 'SHELXL97 (Sheldrick, 1997)'
_computing_structure_solution 'SHELXS97 (Sheldrick, 1997)'
_diffrn_ambient_temperature 100(2)
_diffrn_detector_area_resol_mean 6.67
_diffrn_measured_fraction_theta_full 0.999
_diffrn_measured_fraction_theta_max 1.000
_diffrn_measurement_device 'Stoe IPDS-2t diffractometer'
_diffrn_measurement_method '\w-rotation,\w-incr.=1\%,319 exposures'
_diffrn_radiation_collimation '0.5 mm diameter monocapillary'
_diffrn_radiation_monochromator 'planar graphite'
_diffrn_radiation_source 'long fine focus sealed x-ray tube'
_diffrn_radiation_type MoK\a
_diffrn_radiation_wavelength 0.71073
_diffrn_reflns_av_R_equivalents 0.0996
_diffrn_reflns_av_sigmaI/netI 0.0431
_diffrn_reflns_limit_h_max 6
_diffrn_reflns_limit_h_min -6
_diffrn_reflns_limit_k_max 25
_diffrn_reflns_limit_k_min -25
_diffrn_reflns_limit_l_max 11
_diffrn_reflns_limit_l_min -11
_diffrn_reflns_number 18004
_diffrn_reflns_theta_full 25.00
_diffrn_reflns_theta_max 27.50
_diffrn_reflns_theta_min 2.31
_diffrn_standards_decay_% 0
_diffrn_standards_interval_count 0
_diffrn_standards_interval_time 0
_diffrn_standards_number 0
_exptl_absorpt_coefficient_mu 0.600
_exptl_absorpt_correction_T_max 0.9480
_exptl_absorpt_correction_T_min 0.8894
_exptl_absorpt_correction_type multi-scan
_exptl_absorpt_process_details 'PLATON, 1990'
_exptl_crystal_colour colourless
_exptl_crystal_density_diffrn 1.511
_exptl_crystal_description plate
_exptl_crystal_F_000 416
_exptl_crystal_size_max 0.20
_exptl_crystal_size_mid 0.10
_exptl_crystal_size_min 0.09
_refine_diff_density_max 0.314
_refine_diff_density_min -0.338
_refine_diff_density_rms 0.059
_refine_ls_extinction_method none
_refine_ls_goodness_of_fit_ref 1.085
_refine_ls_hydrogen_treatment constr
_refine_ls_matrix_type full
_refine_ls_number_parameters 170
_refine_ls_number_reflns 2105
_refine_ls_number_restraints 45
_refine_ls_restrained_S_all 1.074
_refine_ls_R_factor_all 0.0507
_refine_ls_R_factor_gt 0.0388
_refine_ls_shift/su_max 0.000
_refine_ls_shift/su_mean 0.000
_refine_ls_structure_factor_coef Fsqd
_refine_ls_weighting_details 'calc w=1/[\s^2^(Fo^2^)+(0.0359P)^2^+0.2339P] where P=(Fo^2^+2Fc^2^)/3'
_refine_ls_weighting_scheme calc
_refine_ls_wR_factor_gt 0.0774
_refine_ls_wR_factor_ref 0.0810
_reflns_number_gt 1799
_reflns_number_total 2105
_reflns_threshold_expression >2sigma(I)
_cod_data_source_file ic301502u_si_001_1.cif
_cod_data_source_block V4
_cod_database_code 4330852

loop_
_symmetry_equiv_pos_as_xyz
'x, y, z'
'-x, y+1/2, -z'
'-x, -y, -z'
'x, -y-1/2, z'

loop_
_atom_site_label
_atom_site_type_symbol
_atom_site_fract_x
_atom_site_fract_y
_atom_site_fract_z
_atom_site_U_iso_or_equiv
_atom_site_adp_type
_atom_site_occupancy
_atom_site_symmetry_multiplicity
_atom_site_calc_flag
_atom_site_refinement_flags
_atom_site_disorder_assembly
_atom_site_disorder_group
Al1 Al 0.08721(14) 0.2500 0.83678(8) 0.01292(16) Uani 1 2 d S . .
F1 F -0.2190(3) 0.2500 0.70246(16) 0.0174(3) Uani 1 2 d S . .
F2 F 0.3956(3) 0.2500 0.96983(16) 0.0189(3) Uani 1 2 d S . .
O1 O 0.2749(3) 0.2500 0.6783(2) 0.0215(4) Uani 1 2 d S . .
H1A H 0.4505 0.2500 0.6780 0.047(12) Uiso 1 2 d SR . .
H1B H 0.2026 0.2500 0.5743 0.051(12) Uiso 1 2 d SR . .
O2 O 0.0889(3) 0.15307(7) 0.84237(17) 0.0265(3) Uani 1 1 d . . .
H2A H -0.0410 0.1311 0.8236 0.058(10) Uiso 1 1 d R . .
H2B H 0.2195 0.1327 0.8333 0.038(8) Uiso 1 1 d R . .
O3 O -0.0997(3) 0.2500 0.9944(2) 0.0221(4) Uani 1 2 d S . .
H3A H -0.2609 0.2500 0.9783 0.036(10) Uiso 1 2 d SR . .
H3B H -0.0401 0.2500 1.0823 0.050(13) Uiso 1 2 d SR . .
Cl1 Cl 0.17325(12) 0.2500 0.32838(6) 0.01828(15) Uani 1 2 d S . .
Cl2 Cl 0.56480(9) 0.07266(3) 0.78437(6) 0.02659(14) Uani 1 1 d . . .
N1A N 0.7367(17) 0.0926(4) 0.1533(7) 0.0163(16) Uani 0.390(13) 1 d PDU A 1
H1A1 H 0.6743 0.0931 0.0542 0.020 Uiso 0.390(13) 1 calc PR A 1
C2A C 0.6016(13) 0.1273(5) 0.2389(15) 0.0220(19) Uani 0.390(13) 1 d PDU A 1
H2A1 H 0.4427 0.1514 0.1933 0.026 Uiso 0.390(13) 1 calc PR A 1
C3A C 0.695(2) 0.1275(5) 0.3926(13) 0.021(2) Uani 0.390(13) 1 d PDU A 1
H3A1 H 0.6016 0.1514 0.4561 0.025 Uiso 0.390(13) 1 calc PR A 1
C4A C 0.927(4) 0.0925(15) 0.454(2) 0.025(3) Uani 0.390(13) 1 d PDU A 1
H4A H 0.9952 0.0925 0.5605 0.030 Uiso 0.390(13) 1 calc PR A 1
C5A C 1.062(3) 0.0573(10) 0.3630(14) 0.019(2) Uani 0.390(13) 1 d PDU A 1
H5A H 1.2236 0.0336 0.4061 0.023 Uiso 0.390(13) 1 calc PR A 1
C6A C 0.9601(19) 0.0571(5) 0.2085(13) 0.0184(17) Uani 0.390(13) 1 d PDU A 1
H6A H 1.0463 0.0323 0.1429 0.022 Uiso 0.390(13) 1 calc PR A 1
N1B N 0.6158(7) 0.1458(3) 0.3032(8) 0.0212(11) Uani 0.610(13) 1 d PDU A 2
H1B1 H 0.4823 0.1746 0.2985 0.025 Uiso 0.610(13) 1 calc PR A 2
C2B C 0.6466(15) 0.1173(4) 0.1755(7) 0.0258(14) Uani 0.610(13) 1 d PDU A 2
H2B1 H 0.5271 0.1282 0.0818 0.031 Uiso 0.610(13) 1 calc PR A 2
C3B C 0.8517(19) 0.0720(3) 0.1793(6) 0.0281(16) Uani 0.610(13) 1 d PDU A 2
H3B1 H 0.8744 0.0507 0.0888 0.034 Uiso 0.610(13) 1 calc PR A 2
C4B C 1.025(2) 0.0579(6) 0.3168(10) 0.027(2) Uani 0.610(13) 1 d PDU A 2
H4B H 1.1696 0.0272 0.3213 0.033 Uiso 0.610(13) 1 calc PR A 2
C5B C 0.987(3) 0.0886(9) 0.4491(15) 0.0231(19) Uani 0.610(13) 1 d PU A 2
H5B H 1.1036 0.0789 0.5444 0.028 Uiso 0.610(13) 1 calc PR A 2
C6B C 0.7771(15) 0.1331(4) 0.4386(7) 0.0220(13) Uani 0.610(13) 1 d PDU A 2
H6B H 0.7469 0.1548 0.5270 0.026 Uiso 0.610(13) 1 calc PR A 2

loop_
_atom_site_aniso_label
_atom_site_aniso_U_11
_atom_site_aniso_U_22
_atom_site_aniso_U_33
_atom_site_aniso_U_23
_atom_site_aniso_U_13
_atom_site_aniso_U_12
Al1 0.0068(3) 0.0207(4) 0.0114(3) 0.000 0.0022(3) 0.000
F1 0.0097(6) 0.0297(9) 0.0129(7) 0.000 0.0026(5) 0.000
F2 0.0087(7) 0.0342(9) 0.0135(7) 0.000 0.0019(5) 0.000
O1 0.0077(8) 0.0452(13) 0.0120(9) 0.000 0.0033(7) 0.000
O2 0.0149(7) 0.0205(7) 0.0442(9) -0.0007(6) 0.0071(6) 0.0009(6)
O3 0.0066(8) 0.0484(13) 0.0111(9) 0.000 0.0018(6) 0.000
Cl1 0.0186(3) 0.0239(3) 0.0113(3) 0.000 0.0013(2) 0.000
Cl2 0.0170(2) 0.0198(2) 0.0444(3) -0.0059(2) 0.00981(19) 0.00026(18)
N1A 0.018(4) 0.013(5) 0.018(2) 0.002(3) 0.004(3) -0.000(3)
C2A 0.020(3) 0.022(4) 0.026(6) 0.000(4) 0.009(4) 0.002(2)
C3A 0.018(4) 0.023(4) 0.025(6) -0.005(4) 0.011(4) -0.003(4)
C4A 0.031(9) 0.027(6) 0.016(4) 0.000(3) 0.004(5) -0.003(6)
C5A 0.018(4) 0.019(3) 0.019(5) 0.007(5) 0.002(4) -0.001(3)
C6A 0.017(4) 0.013(4) 0.027(4) -0.001(3) 0.008(4) -0.000(3)
N1B 0.0163(15) 0.021(2) 0.026(3) 0.0023(18) 0.0037(17) -0.0011(13)
C2B 0.028(3) 0.025(3) 0.020(3) 0.002(2) -0.004(2) -0.007(2)
C3B 0.045(6) 0.019(4) 0.025(3) -0.007(3) 0.016(4) -0.003(3)
C4B 0.029(4) 0.020(2) 0.036(6) 0.001(4) 0.016(4) 0.002(3)
C5B 0.021(4) 0.020(3) 0.025(3) 0.004(2) -0.003(2) -0.002(3)
C6B 0.026(3) 0.020(2) 0.020(3) -0.002(2) 0.006(2) -0.004(2)

loop_
_atom_type_symbol
_atom_type_description
_atom_type_scat_dispersion_real
_atom_type_scat_dispersion_imag
_atom_type_scat_source
C C 0.0033 0.0016 'International Tables Vol C Tables 4.2.6.8 and 6.1.1.4'
Al Al 0.0645 0.0514 'International Tables Vol C Tables 4.2.6.8 and 6.1.1.4'
Cl Cl 0.1484 0.1585 'International Tables Vol C Tables 4.2.6.8 and 6.1.1.4'
F F 0.0171 0.0103 'International Tables Vol C Tables 4.2.6.8 and 6.1.1.4'
N N 0.0061 0.0033 'International Tables Vol C Tables 4.2.6.8 and 6.1.1.4'
O O 0.0106 0.0060 'International Tables Vol C Tables 4.2.6.8 and 6.1.1.4'
H H 0.0000 0.0000 'International Tables Vol C Tables 4.2.6.8 and 6.1.1.4'

loop_
_geom_angle_atom_site_label_1
_geom_angle_atom_site_label_2
_geom_angle_atom_site_label_3
_geom_angle
_geom_angle_site_symmetry_1
_geom_angle_site_symmetry_3
F1 Al1 F2 179.43(7) . .
F1 Al1 O3 90.04(8) . .
F2 Al1 O3 90.53(8) . .
F1 Al1 O1 89.93(8) . .
F2 Al1 O1 89.50(8) . .
O3 Al1 O1 179.97(9) . .
F1 Al1 O2 90.94(5) . 4_565
F2 Al1 O2 89.07(5) . 4_565
O3 Al1 O2 88.86(5) . 4_565
O1 Al1 O2 91.14(5) . 4_565
F1 Al1 O2 90.94(5) . .
F2 Al1 O2 89.07(5) . .
O3 Al1 O2 88.86(5) . .
O1 Al1 O2 91.14(5) . .
O2 Al1 O2 177.05(10) 4_565 .
Al1 O1 H1A 132.7 . .
Al1 O1 H1B 127.8 . .
H1A O1 H1B 99.4 . .
Al1 O2 H2A 123.7 . .
Al1 O2 H2B 120.1 . .
H2A O2 H2B 112.5 . .
Al1 O3 H3A 122.3 . .
Al1 O3 H3B 128.3 . .
H3A O3 H3B 109.4 . .
C6A N1A C2A 124.1(9) . .
C6A N1A H1A1 117.9 . .
C2A N1A H1A1 117.9 . .
N1A C2A C3A 119.1(7) . .
N1A C2A H2A1 120.5 . .
C3A C2A H2A1 120.5 . .
C2A C3A C4A 118.5(11) . .
C2A C3A H3A1 120.7 . .
C4A C3A H3A1 120.7 . .
C5A C4A C3A 121.2(16) . .
C5A C4A H4A 119.4 . .
C3A C4A H4A 119.4 . .
C4A C5A C6A 118.8(14) . .
C4A C5A H5A 120.6 . .
C6A C5A H5A 120.6 . .
N1A C6A C5A 118.2(11) . .
N1A C6A H6A 120.9 . .
C5A C6A H6A 120.9 . .
C2B N1B C6B 123.3(5) . .
C2B N1B H1B1 118.4 . .
C6B N1B H1B1 118.4 . .
N1B C2B C3B 119.8(5) . .
N1B C2B H2B1 120.1 . .
C3B C2B H2B1 120.1 . .
C2B C3B C4B 118.8(6) . .
C2B C3B H3B1 120.6 . .
C4B C3B H3B1 120.6 . .
C3B C4B C5B 120.1(8) . .
C3B C4B H4B 120.0 . .
C5B C4B H4B 120.0 . .
C6B C5B C4B 118.5(11) . .
C6B C5B H5B 120.7 . .
C4B C5B H5B 120.7 . .
N1B C6B C5B 119.5(8) . .
N1B C6B H6B 120.2 . .
C5B C6B H6B 120.2 . .

loop_
_geom_bond_atom_site_label_1
_geom_bond_atom_site_label_2
_geom_bond_distance
_geom_bond_site_symmetry_2
Al1 F1 1.7472(16) .
Al1 F2 1.7496(16) .
Al1 O3 1.8855(17) .
Al1 O1 1.8944(17) .
Al1 O2 1.9165(15) 4_565
Al1 O2 1.9166(15) .
O1 H1A 0.8957 .
O1 H1B 0.9294 .
O2 H2A 0.7781 .
O2 H2B 0.7983 .
O3 H3A 0.8009 .
O3 H3B 0.7834 .
N1A C6A 1.334(8) .
N1A C2A 1.336(8) .
N1A H1A1 0.8800 .
C2A C3A 1.363(9) .
C2A H2A1 0.9500 .
C3A C4A 1.374(12) .
C3A H3A1 0.9500 .
C4A C5A 1.373(13) .
C4A H4A 0.9500 .
C5A C6A 1.376(9) .
C5A H5A 0.9500 .
C6A H6A 0.9500 .
N1B C2B 1.326(6) .
N1B C6B 1.335(6) .
N1B H1B1 0.8800 .
C2B C3B 1.371(7) .
C2B H2B1 0.9500 .
C3B C4B 1.380(8) .
C3B H3B1 0.9500 .
C4B C5B 1.393(12) .
C4B H4B 0.9500 .
C5B C6B 1.370(10) .
C5B H5B 0.9500 .
C6B H6B 0.9500 .
